data_7154998
loop_
_publ_author_name
'Zhao, Sen-Miao'
'Chou, Gui-Xin'
'Yang, Qing-Shan'
'Wang, Wei'
'Zhou, Jian-Li'

_publ_section_title
;
 Abietane diterpenoids from Caryopteris incana (Thunb.) Miq.
;
_journal_issue 14
_journal_name_full 'Organic &amp; biomolecular chemistry'
_journal_page_first 3510
_journal_page_last 3520
_journal_paper_doi 10.1039/c6ob00139d
_journal_volume 14
_journal_year 2016
_chemical_absolute_configuration rmad
_chemical_formula_moiety 'C20 H26 O5'
_chemical_formula_sum 'C20 H26 O5'
_chemical_formula_weight 346.41
_chemical_name_systematic
;
 ?
;
_space_group_crystal_system triclinic
_space_group_IT_number 1
_space_group_name_Hall 'P 1'
_space_group_name_H-M_alt 'P 1'
_symmetry_space_group_name_Hall 'P 1'
_symmetry_space_group_name_H-M 'P 1'
_atom_sites_solution_hydrogens geom
_atom_sites_solution_primary direct
_audit_block_doi 10.5517/cc1j1s8m
_audit_creation_date 2015-04-13
_audit_creation_method
;
Olex2 1.2
(compiled 2015.01.26 svn.r3150 for OlexSys, GUI svn.r4998)
;
_audit_update_record
;
2015-05-20 deposited with the CCDC.
2016-02-26 downloaded from the CCDC.
;
_cell_angle_alpha 106.111(5)
_cell_angle_beta 92.693(5)
_cell_angle_gamma 95.261(6)
_cell_formula_units_Z 4
_cell_length_a 11.9342(11)
_cell_length_b 12.3874(11)
_cell_length_c 13.3401(13)
_cell_measurement_reflns_used 3570
_cell_measurement_temperature 130
_cell_measurement_theta_max 68.18
_cell_measurement_theta_min 3.46
_cell_volume 1881.3(3)
_computing_cell_refinement 'SAINT v7.68A (Bruker, 2009)'
_computing_data_reduction 'SAINT v7.68A (Bruker, 2009)'
_computing_molecular_graphics 'Olex2 (Dolomanov et al., 2009)'
_computing_publication_material 'Olex2 (Dolomanov et al., 2009)'
_computing_structure_refinement 'XL (Sheldrick, 2008)'
_computing_structure_solution 'ShelXS (Sheldrick, 2008)'
_diffrn_ambient_temperature 130
_diffrn_measured_fraction_theta_full 0.936
_diffrn_measured_fraction_theta_max 0.940
_diffrn_measurement_device_type 'Bruker APEX-II CCD'
_diffrn_measurement_method '\f and \w scans'
_diffrn_radiation_monochromator graphite
_diffrn_radiation_type CuK\a
_diffrn_radiation_wavelength 1.54178
_diffrn_reflns_av_R_equivalents 0.0521
_diffrn_reflns_av_unetI/netI 0.1004
_diffrn_reflns_Laue_measured_fraction_full 0.936
_diffrn_reflns_Laue_measured_fraction_max 0.940
_diffrn_reflns_limit_h_max 14
_diffrn_reflns_limit_h_min -11
_diffrn_reflns_limit_k_max 14
_diffrn_reflns_limit_k_min -14
_diffrn_reflns_limit_l_max 15
_diffrn_reflns_limit_l_min -15
_diffrn_reflns_number 15264
_diffrn_reflns_point_group_measured_fraction_full 0.651
_diffrn_reflns_point_group_measured_fraction_max 0.654
_diffrn_reflns_theta_full 67.679
_diffrn_reflns_theta_max 67.498
_diffrn_reflns_theta_min 3.458
_diffrn_standards_number 0
_exptl_absorpt_coefficient_mu 0.709
_exptl_absorpt_correction_T_max 0.7533
_exptl_absorpt_correction_T_min 0.4824
_exptl_absorpt_correction_type multi-scan
_exptl_absorpt_process_details
;
SADABS-2008/1 (Bruker,2008) was used for absorption correction.
wR2(int) was 0.1193 before and 0.0615 after correction.
The Ratio of minimum to maximum transmission is 0.6404.
The \l/2 correction factor is 0.0015.
;
_exptl_crystal_colour colourless
_exptl_crystal_colour_primary colourless
_exptl_crystal_density_diffrn 1.223
_exptl_crystal_description needle
_exptl_crystal_F_000 744
_exptl_crystal_size_max 0.2
_exptl_crystal_size_mid 0.05
_exptl_crystal_size_min 0.03
_refine_diff_density_max 0.370
_refine_diff_density_min -0.378
_refine_diff_density_rms 0.089
_refine_ls_abs_structure_details
;
 Classical Flack method preferred over Parsons because s.u. lower.
;
_refine_ls_abs_structure_Flack -0.1(2)
_refine_ls_extinction_method none
_refine_ls_goodness_of_fit_ref 1.012
_refine_ls_hydrogen_treatment constr
_refine_ls_matrix_type full
_refine_ls_number_parameters 920
_refine_ls_number_reflns 8863
_refine_ls_number_restraints 3
_refine_ls_restrained_S_all 1.012
_refine_ls_R_factor_all 0.0838
_refine_ls_R_factor_gt 0.0662
_refine_ls_shift/su_max 0.019
_refine_ls_shift/su_mean 0.002
_refine_ls_structure_factor_coef Fsqd
_refine_ls_weighting_details 'w=1/[\s^2^(Fo^2^)+(0.1452P)^2^] where P=(Fo^2^+2Fc^2^)/3'
_refine_ls_weighting_scheme calc
_refine_ls_wR_factor_gt 0.1770
_refine_ls_wR_factor_ref 0.2030
_reflns_Friedel_coverage 0.391
_reflns_Friedel_fraction_full 0.366
_reflns_Friedel_fraction_max 0.367
_reflns_number_gt 7369
_reflns_number_total 8863
_reflns_threshold_expression 'I > 2\s(I)'
_cod_data_source_file c6ob00139d2.cif
_cod_data_source_block cu_dm14215_0m
_cod_depositor_comments 'Adding full bibliography for 7154996--7154998.cif.'
_cod_database_code 7154998
_shelxl_version_number 2014-3
_shelx_space_group_comment
;
The symmetry employed for this shelxl refinement is uniquely defined
by the following loop, which should always be used as a source of
symmetry information in preference to the above space-group names.
They are only intended as comments.
;
_shelx_estimated_absorpt_t_max 0.979
_shelx_estimated_absorpt_t_min 0.871
_olex2_refinement_description
;
1. Fixed Uiso
 At 1.2 times of:
  All C(H) groups, All C(H,H) groups
 At 1.5 times of:
  All C(H,H,H) groups, All O(H) groups
2.a Ternary CH refined with riding coordinates:
 C5B(H5BA), C11B(H11B), C14B(H14B), C5A(H5AA), C11A(H11A), C14A(H14A), C5(H5C),
  C11(H11), C14(H14), C5C(H5CB), C11C(H11C), C14C(H14C)
2.b Secondary CH2 refined with riding coordinates:
 C1B(H1BA,H1BB), C2B(H2BA,H2BB), C3B(H3BA,H3BB), C6B(H6BA,H6BB), C13B(H13A,
 H13B), C1A(H1AA,H1AB), C2A(H2AA,H2AB), C3A(H3AA,H3AB), C6A(H6AA,H6AB),
 C13A(H13C,H13D), C1(H1A,H1B), C2(H2A,H2B), C3(H3A,H3B), C6(H6A,H6B), C13(H13E,
 H13F), C1C(H1CA,H1CB), C2C(H2CA,H2CB), C3C(H3CA,H3CB), C6C(H6CA,H6CB),
 C13C(H13G,H13H)
2.c Tetrahedral OH refined with riding coordinates:
 O5(H5)
2.d Idealised Me refined as rotating group:
 C15B(H15A,H15B,H15C), C18B(H18A,H18B,H18C), C19B(H19A,H19B,H19C), C20B(H20A,
 H20B,H20C), C15A(H15D,H15E,H15F), C18A(H18D,H18E,H18F), C19A(H19D,H19E,H19F),
 C20A(H20D,H20E,H20F), C15(H15G,H15H,H15I), C18(H18G,H18H,H18I), C19(H19G,H19H,
 H19I), C20(H20G,H20H,H20I), C15C(H15J,H15K,H15L), C18C(H18J,H18K,H18L),
 C19C(H19J,H19K,H19L), C20C(H20J,H20K,H20L)
2.e Idealised tetrahedral OH refined as rotating group:
 O5B(H5B), O5A(H5A), O5C(H5CA)
;
_olex2_submission_special_instructions 'No special instructions were received'

loop_
_space_group_symop_operation_xyz
'x, y, z'

loop_
_atom_site_label
_atom_site_type_symbol
_atom_site_fract_x
_atom_site_fract_y
_atom_site_fract_z
_atom_site_U_iso_or_equiv
_atom_site_adp_type
_atom_site_occupancy
_atom_site_site_symmetry_order
_atom_site_calc_flag
_atom_site_refinement_flags_posn
O1B O 0.3982(4) 0.0221(3) 0.2447(4) 0.0536(11) Uani 1 1 d .
O2B O 0.7234(3) 0.1940(4) 0.0030(3) 0.0469(9) Uani 1 1 d .
O3B O 0.6391(3) 0.0270(3) 0.0088(3) 0.0384(8) Uani 1 1 d .
O4B O 0.7091(4) 0.0302(3) 0.2362(3) 0.0469(9) Uani 1 1 d .
O5B O 0.7336(4) -0.1524(3) 0.2093(3) 0.0501(10) Uani 1 1 d .
H5B H 0.7826 -0.1252 0.2595 0.075 Uiso 1 1 calc GR
C1B C 0.5782(5) 0.3789(5) 0.0986(5) 0.0430(12) Uani 1 1 d .
H1BA H 0.6584 0.3847 0.0829 0.052 Uiso 1 1 calc R
H1BB H 0.5323 0.3420 0.0321 0.052 Uiso 1 1 calc R
C2B C 0.5444(6) 0.4964(5) 0.1442(5) 0.0486(13) Uani 1 1 d .
H2BA H 0.5551 0.5404 0.0931 0.058 Uiso 1 1 calc R
H2BB H 0.5936 0.5354 0.2082 0.058 Uiso 1 1 calc R
C3B C 0.4223(5) 0.4914(5) 0.1705(5) 0.0434(12) Uani 1 1 d .
H3BA H 0.3735 0.4593 0.1049 0.052 Uiso 1 1 calc R
H3BB H 0.4039 0.5694 0.2021 0.052 Uiso 1 1 calc R
C4B C 0.3947(5) 0.4204(4) 0.2464(4) 0.0407(12) Uani 1 1 d .
C5B C 0.4371(4) 0.3037(4) 0.2045(4) 0.0317(10) Uani 1 1 d .
H5BA H 0.3902 0.2672 0.1374 0.038 Uiso 1 1 calc R
C6B C 0.4149(5) 0.2232(5) 0.2725(4) 0.0393(11) Uani 1 1 d .
H6BA H 0.4627 0.2524 0.3390 0.047 Uiso 1 1 calc R
H6BB H 0.3350 0.2222 0.2898 0.047 Uiso 1 1 calc R
C7B C 0.4388(4) 0.1033(4) 0.2196(4) 0.0355(11) Uani 1 1 d .
C8B C 0.5197(4) 0.0929(4) 0.1394(4) 0.0329(10) Uani 1 1 d .
C9B C 0.5744(4) 0.1827(4) 0.1196(4) 0.0316(10) Uani 1 1 d .
C10B C 0.5621(4) 0.3054(4) 0.1733(4) 0.0339(10) Uani 1 1 d .
C11B C 0.5505(4) -0.0129(4) 0.0648(4) 0.0353(10) Uani 1 1 d .
H11B H 0.4839 -0.0465 0.0137 0.042 Uiso 1 1 calc R
C12B C 0.5925(5) -0.1059(4) 0.1040(4) 0.0356(11) Uani 1 1 d .
C13B C 0.5994(5) -0.2184(5) 0.0224(5) 0.0453(13) Uani 1 1 d .
H13A H 0.5724 -0.2254 -0.0507 0.054 Uiso 1 1 calc R
H13B H 0.6653 -0.2596 0.0295 0.054 Uiso 1 1 calc R
C14B C 0.5147(5) -0.2135(5) 0.0990(5) 0.0442(12) Uani 1 1 d .
H14B H 0.5344 -0.2498 0.1548 0.053 Uiso 1 1 calc R
C15B C 0.3895(6) -0.2250(5) 0.0689(6) 0.0547(15) Uani 1 1 d .
H15A H 0.3576 -0.3034 0.0585 0.082 Uiso 1 1 calc GR
H15B H 0.3773 -0.2041 0.0038 0.082 Uiso 1 1 calc GR
H15C H 0.3525 -0.1749 0.1247 0.082 Uiso 1 1 calc GR
C16B C 0.6838(5) -0.0720(4) 0.1892(4) 0.0352(10) Uani 1 1 d .
C17B C 0.6542(4) 0.1423(5) 0.0397(4) 0.0380(11) Uani 1 1 d .
C18B C 0.4410(7) 0.4855(5) 0.3575(5) 0.0574(16) Uani 1 1 d .
H18A H 0.5227 0.5047 0.3586 0.086 Uiso 1 1 calc GR
H18B H 0.4255 0.4386 0.4046 0.086 Uiso 1 1 calc GR
H18C H 0.4045 0.5550 0.3806 0.086 Uiso 1 1 calc GR
C19B C 0.2640(5) 0.4023(5) 0.2442(6) 0.0546(16) Uani 1 1 d .
H19A H 0.2339 0.4756 0.2583 0.082 Uiso 1 1 calc GR
H19B H 0.2423 0.3656 0.2977 0.082 Uiso 1 1 calc GR
H19C H 0.2334 0.3543 0.1751 0.082 Uiso 1 1 calc GR
C20B C 0.6536(5) 0.3425(5) 0.2646(5) 0.0478(13) Uani 1 1 d .
H20A H 0.7262 0.3203 0.2392 0.072 Uiso 1 1 calc GR
H20B H 0.6335 0.3060 0.3187 0.072 Uiso 1 1 calc GR
H20C H 0.6596 0.4248 0.2942 0.072 Uiso 1 1 calc GR
O1A O 1.1470(5) 0.2534(4) 0.4104(5) 0.0688(14) Uani 1 1 d .
O2A O 0.7885(6) 0.2772(5) 0.6883(4) 0.085(2) Uani 1 1 d .
O3A O 0.9224(5) 0.1642(4) 0.6302(3) 0.0632(14) Uani 1 1 d .
O4A O 0.9052(4) -0.0794(3) 0.3467(3) 0.0487(10) Uani 1 1 d .
O5A O 0.8623(4) 0.0981(3) 0.3923(3) 0.0470(9) Uani 1 1 d .
H5A H 0.8789 0.1167 0.3384 0.071 Uiso 1 1 calc GR
C1A C 0.8822(6) 0.5236(6) 0.6858(5) 0.0578(16) Uani 1 1 d .
H1AA H 0.8105 0.4934 0.7074 0.069 Uiso 1 1 calc R
H1AB H 0.9431 0.5230 0.7386 0.069 Uiso 1 1 calc R
C2A C 0.8739(8) 0.6424(7) 0.6843(6) 0.070(2) Uani 1 1 d .
H2AA H 0.8623 0.6889 0.7557 0.084 Uiso 1 1 calc R
H2AB H 0.8076 0.6445 0.6378 0.084 Uiso 1 1 calc R
C3A C 0.9799(7) 0.6931(6) 0.6464(6) 0.0613(17) Uani 1 1 d .
H3AA H 1.0439 0.7008 0.6988 0.074 Uiso 1 1 calc R
H3AB H 0.9681 0.7698 0.6424 0.074 Uiso 1 1 calc R
C4A C 1.0120(6) 0.6233(5) 0.5393(5) 0.0507(14) Uani 1 1 d .
C5A C 1.0151(5) 0.4999(4) 0.5436(4) 0.0399(11) Uani 1 1 d .
H5AA H 1.0753 0.5046 0.5999 0.048 Uiso 1 1 calc R
C6A C 1.0548(6) 0.4212(5) 0.4450(5) 0.0502(15) Uani 1 1 d .
H6AA H 0.9956 0.4076 0.3870 0.060 Uiso 1 1 calc R
H6AB H 1.1236 0.4587 0.4249 0.060 Uiso 1 1 calc R
C7A C 1.0801(5) 0.3099(5) 0.4595(5) 0.0447(12) Uani 1 1 d .
C8A C 1.0133(5) 0.2729(4) 0.5361(4) 0.0373(11) Uani 1 1 d .
C9A C 0.9353(5) 0.3318(5) 0.5863(4) 0.0395(11) Uani 1 1 d .
C10A C 0.9066(5) 0.4457(5) 0.5792(4) 0.0407(11) Uani 1 1 d .
C11A C 1.0191(6) 0.1665(5) 0.5676(5) 0.0520(15) Uani 1 1 d .
H11A H 1.0893 0.1760 0.6146 0.062 Uiso 1 1 calc R
C12A C 1.0128(6) 0.0529(5) 0.4875(5) 0.0524(16) Uani 1 1 d .
C13A C 1.0436(11) -0.0434(6) 0.5301(9) 0.105(5) Uani 1 1 d .
H13C H 1.0683 -0.0248 0.6054 0.127 Uiso 1 1 calc R
H13D H 0.9992 -0.1181 0.5009 0.127 Uiso 1 1 calc R
C14A C 1.1184(9) -0.0037(6) 0.4630(9) 0.087(4) Uani 1 1 d .
H14A H 1.1146 -0.0560 0.3905 0.105 Uiso 1 1 calc R
C15A C 1.2366(10) 0.0579(9) 0.5015(12) 0.129(6) Uani 1 1 d .
H15D H 1.2934 0.0063 0.4768 0.193 Uiso 1 1 calc GR
H15E H 1.2433 0.0833 0.5782 0.193 Uiso 1 1 calc GR
H15F H 1.2486 0.1234 0.4742 0.193 Uiso 1 1 calc GR
C16A C 0.9222(5) 0.0195(4) 0.4030(4) 0.0396(11) Uani 1 1 d .
C17A C 0.8726(7) 0.2602(5) 0.6414(5) 0.0542(16) Uani 1 1 d .
C18A C 0.9319(7) 0.6346(6) 0.4494(6) 0.0620(18) Uani 1 1 d .
H18D H 0.9595 0.7011 0.4279 0.093 Uiso 1 1 calc GR
H18E H 0.8560 0.6430 0.4733 0.093 Uiso 1 1 calc GR
H18F H 0.9295 0.5668 0.3899 0.093 Uiso 1 1 calc GR
C19A C 1.1328(7) 0.6705(6) 0.5244(8) 0.071(2) Uani 1 1 d .
H19D H 1.1857 0.6599 0.5784 0.106 Uiso 1 1 calc GR
H19E H 1.1347 0.7512 0.5301 0.106 Uiso 1 1 calc GR
H19F H 1.1546 0.6301 0.4551 0.106 Uiso 1 1 calc GR
C20A C 0.8004(6) 0.4223(7) 0.5032(6) 0.0605(17) Uani 1 1 d .
H20D H 0.7510 0.3590 0.5131 0.091 Uiso 1 1 calc GR
H20E H 0.8225 0.4031 0.4310 0.091 Uiso 1 1 calc GR
H20F H 0.7602 0.4898 0.5169 0.091 Uiso 1 1 calc GR
O1 O 0.5196(4) 0.2523(3) 0.5425(3) 0.0494(10) Uani 1 1 d .
O2 O 0.4387(3) 0.1032(3) 0.9106(3) 0.0400(8) Uani 1 1 d .
O3 O 0.4011(3) 0.2445(3) 0.8456(3) 0.0344(7) Uani 1 1 d .
O4 O 0.6372(3) 0.3448(3) 0.8454(3) 0.0415(8) Uani 1 1 d .
O5 O 0.6356(4) 0.5246(4) 0.8429(4) 0.0542(11) Uani 1 1 d .
H5 H 0.6668 0.5322 0.7898 0.081 Uiso 1 1 calc R
C1 C 0.4893(6) -0.0978(5) 0.7329(5) 0.0466(13) Uani 1 1 d .
H1A H 0.5025 -0.0817 0.8097 0.056 Uiso 1 1 calc R
H1B H 0.4069 -0.1040 0.7156 0.056 Uiso 1 1 calc R
C2 C 0.5338(7) -0.2093(5) 0.6793(6) 0.0591(17) Uani 1 1 d .
H2A H 0.4948 -0.2709 0.7028 0.071 Uiso 1 1 calc R
H2B H 0.6155 -0.2044 0.6990 0.071 Uiso 1 1 calc R
C3 C 0.5143(8) -0.2358(5) 0.5598(6) 0.0627(18) Uani 1 1 d .
H3A H 0.4320 -0.2457 0.5408 0.075 Uiso 1 1 calc R
H3B H 0.5439 -0.3084 0.5269 0.075 Uiso 1 1 calc R
C4 C 0.5701(6) -0.1443(5) 0.5146(5) 0.0530(15) Uani 1 1 d .
C5 C 0.5334(5) -0.0291(4) 0.5762(4) 0.0375(11) Uani 1 1 d .
H5C H 0.4499 -0.0367 0.5598 0.045 Uiso 1 1 calc R
C6 C 0.5794(5) 0.0718(5) 0.5375(4) 0.0421(12) Uani 1 1 d .
H6A H 0.6618 0.0874 0.5555 0.051 Uiso 1 1 calc R
H6B H 0.5667 0.0509 0.4604 0.051 Uiso 1 1 calc R
C7 C 0.5253(4) 0.1776(4) 0.5838(4) 0.0352(10) Uani 1 1 d .
C8 C 0.4811(4) 0.1851(4) 0.6879(4) 0.0328(10) Uani 1 1 d .
C9 C 0.4918(4) 0.1072(4) 0.7362(4) 0.0323(10) Uani 1 1 d .
C10 C 0.5487(4) 0.0006(4) 0.6973(4) 0.0333(10) Uani 1 1 d .
C11 C 0.4182(4) 0.2781(4) 0.7507(4) 0.0327(10) Uani 1 1 d .
H11 H 0.3428 0.2736 0.7129 0.039 Uiso 1 1 calc R
C12 C 0.4713(4) 0.3981(4) 0.7783(4) 0.0360(11) Uani 1 1 d .
C13 C 0.3969(5) 0.4908(5) 0.8262(5) 0.0474(13) Uani 1 1 d .
H13E H 0.3174 0.4670 0.8352 0.057 Uiso 1 1 calc R
H13F H 0.4324 0.5576 0.8817 0.057 Uiso 1 1 calc R
C14 C 0.4300(5) 0.4774(5) 0.7179(5) 0.0479(13) Uani 1 1 d .
H14 H 0.4890 0.5370 0.7107 0.058 Uiso 1 1 calc R
C15 C 0.3407(6) 0.4372(6) 0.6275(6) 0.0602(17) Uani 1 1 d .
H15G H 0.3172 0.5023 0.6071 0.090 Uiso 1 1 calc GR
H15H H 0.2755 0.3972 0.6487 0.090 Uiso 1 1 calc GR
H15I H 0.3717 0.3859 0.5680 0.090 Uiso 1 1 calc GR
C16 C 0.5892(5) 0.4239(4) 0.8244(4) 0.0356(11) Uani 1 1 d .
C17 C 0.4440(4) 0.1465(4) 0.8401(4) 0.0315(10) Uani 1 1 d .
C18 C 0.6984(7) -0.1483(6) 0.5152(7) 0.0672(19) Uani 1 1 d .
H18G H 0.7148 -0.2188 0.4657 0.101 Uiso 1 1 calc GR
H18H H 0.7289 -0.1449 0.5857 0.101 Uiso 1 1 calc GR
H18I H 0.7334 -0.0838 0.4945 0.101 Uiso 1 1 calc GR
C19 C 0.5219(9) -0.1729(6) 0.4002(5) 0.070(2) Uani 1 1 d .
H19G H 0.4425 -0.1586 0.3983 0.106 Uiso 1 1 calc GR
H19H H 0.5276 -0.2528 0.3651 0.106 Uiso 1 1 calc GR
H19I H 0.5648 -0.1256 0.3642 0.106 Uiso 1 1 calc GR
C20 C 0.6720(5) 0.0286(5) 0.7446(4) 0.0403(11) Uani 1 1 d .
H20G H 0.6732 0.0640 0.8201 0.060 Uiso 1 1 calc GR
H20H H 0.7125 0.0809 0.7119 0.060 Uiso 1 1 calc GR
H20I H 0.7087 -0.0411 0.7316 0.060 Uiso 1 1 calc GR
O1C O -0.0311(4) 0.4074(3) 0.1858(3) 0.0471(9) Uani 1 1 d .
O2C O 0.1489(3) 0.2772(4) -0.2209(3) 0.0453(9) Uani 1 1 d .
O3C O 0.1247(3) 0.4331(3) -0.0970(3) 0.0407(8) Uani 1 1 d .
O4C O -0.1451(3) 0.4048(3) -0.0745(3) 0.0418(8) Uani 1 1 d .
O5C O -0.1785(4) 0.5849(4) -0.0419(4) 0.0534(10) Uani 1 1 d .
H5CA H -0.1594 0.6137 -0.0894 0.080 Uiso 1 1 calc GR
C1C C 0.1561(5) 0.0819(5) -0.1165(5) 0.0434(12) Uani 1 1 d .
H1CA H 0.1527 0.0813 -0.1909 0.052 Uiso 1 1 calc R
H1CB H 0.2288 0.1242 -0.0824 0.052 Uiso 1 1 calc R
C2C C 0.1516(6) -0.0388(5) -0.1098(6) 0.0561(16) Uani 1 1 d .
H2CA H 0.2170 -0.0739 -0.1427 0.067 Uiso 1 1 calc R
H2CB H 0.0820 -0.0829 -0.1490 0.067 Uiso 1 1 calc R
C3C C 0.1532(5) -0.0430(5) 0.0033(6) 0.0535(16) Uani 1 1 d .
H3CA H 0.2269 -0.0062 0.0398 0.064 Uiso 1 1 calc R
H3CB H 0.1469 -0.1231 0.0039 0.064 Uiso 1 1 calc R
C4C C 0.0582(5) 0.0149(5) 0.0647(5) 0.0455(13) Uani 1 1 d .
C5C C 0.0607(4) 0.1355(4) 0.0509(4) 0.0352(10) Uani 1 1 d .
H5CB H 0.1364 0.1739 0.0831 0.042 Uiso 1 1 calc R
C6C C -0.0236(5) 0.2074(4) 0.1149(4) 0.0371(11) Uani 1 1 d .
H6CA H -0.1012 0.1762 0.0849 0.045 Uiso 1 1 calc R
H6CB H -0.0168 0.2023 0.1876 0.045 Uiso 1 1 calc R
C7C C -0.0052(4) 0.3299(4) 0.1164(4) 0.0361(11) Uani 1 1 d .
C8C C 0.0487(4) 0.3502(4) 0.0243(4) 0.0340(10) Uani 1 1 d .
C9C C 0.0758(4) 0.2671(4) -0.0550(4) 0.0329(10) Uani 1 1 d .
C10C C 0.0585(4) 0.1423(4) -0.0636(4) 0.0349(10) Uani 1 1 d .
C11C C 0.0838(5) 0.4633(4) 0.0078(4) 0.0373(11) Uani 1 1 d .
H11C H 0.1494 0.5007 0.0589 0.045 Uiso 1 1 calc R
C12C C 0.0004(5) 0.5477(4) 0.0122(4) 0.0388(11) Uani 1 1 d .
C13C C 0.0501(6) 0.6624(5) 0.0039(5) 0.0496(14) Uani 1 1 d .
H13G H 0.1325 0.6740 -0.0015 0.060 Uiso 1 1 calc R
H13H H 0.0045 0.7006 -0.0370 0.060 Uiso 1 1 calc R
C14C C 0.0114(5) 0.6560(4) 0.1042(5) 0.0464(13) Uani 1 1 d .
H14C H -0.0618 0.6880 0.1202 0.056 Uiso 1 1 calc R
C15C C 0.0914(7) 0.6735(5) 0.1993(5) 0.0580(16) Uani 1 1 d .
H15J H 0.0939 0.7518 0.2431 0.087 Uiso 1 1 calc GR
H15K H 0.1670 0.6584 0.1773 0.087 Uiso 1 1 calc GR
H15L H 0.0654 0.6219 0.2393 0.087 Uiso 1 1 calc GR
C16C C -0.1138(5) 0.5083(4) -0.0369(4) 0.0379(11) Uani 1 1 d .
C17C C 0.1198(4) 0.3192(4) -0.1353(4) 0.0368(11) Uani 1 1 d .
C18C C -0.0565(6) -0.0568(5) 0.0303(7) 0.0561(16) Uani 1 1 d .
H18J H -0.0582 -0.1238 0.0558 0.084 Uiso 1 1 calc GR
H18K H -0.0676 -0.0803 -0.0462 0.084 Uiso 1 1 calc GR
H18L H -0.1170 -0.0119 0.0595 0.084 Uiso 1 1 calc GR
C19C C 0.0868(7) 0.0243(6) 0.1806(6) 0.0618(18) Uani 1 1 d .
H19J H 0.0957 -0.0509 0.1883 0.093 Uiso 1 1 calc GR
H19K H 0.0256 0.0559 0.2219 0.093 Uiso 1 1 calc GR
H19L H 0.1572 0.0738 0.2054 0.093 Uiso 1 1 calc GR
C20C C -0.0540(5) 0.0969(5) -0.1312(4) 0.0398(11) Uani 1 1 d .
H20J H -0.0505 0.1164 -0.1975 0.060 Uiso 1 1 calc GR
H20K H -0.1163 0.1310 -0.0935 0.060 Uiso 1 1 calc GR
H20L H -0.0663 0.0145 -0.1455 0.060 Uiso 1 1 calc GR

loop_
_atom_site_aniso_label
_atom_site_aniso_U_11
_atom_site_aniso_U_22
_atom_site_aniso_U_33
_atom_site_aniso_U_23
_atom_site_aniso_U_13
_atom_site_aniso_U_12
O1B 0.059(3) 0.041(2) 0.061(2) 0.0111(18) 0.024(2) 0.0092(19)
O2B 0.027(2) 0.058(2) 0.057(2) 0.0138(19) 0.0131(17) 0.0112(17)
O3B 0.030(2) 0.048(2) 0.0361(17) 0.0047(15) 0.0069(14) 0.0185(16)
O4B 0.042(2) 0.040(2) 0.052(2) 0.0030(17) -0.0146(17) 0.0094(17)
O5B 0.047(3) 0.039(2) 0.059(2) 0.0076(18) -0.0176(19) 0.0119(18)
C1B 0.033(3) 0.044(3) 0.052(3) 0.013(2) 0.012(2) 0.008(2)
C2B 0.049(4) 0.038(3) 0.059(3) 0.012(2) 0.015(3) 0.007(2)
C3B 0.041(3) 0.037(3) 0.051(3) 0.007(2) 0.007(2) 0.012(2)
C4B 0.033(3) 0.039(3) 0.046(3) 0.004(2) 0.006(2) 0.005(2)
C5B 0.020(2) 0.037(2) 0.033(2) 0.0003(18) 0.0013(18) 0.0094(19)
C6B 0.034(3) 0.042(3) 0.037(2) 0.002(2) 0.006(2) 0.008(2)
C7B 0.031(3) 0.038(3) 0.036(2) 0.006(2) 0.001(2) 0.008(2)
C8B 0.021(2) 0.039(2) 0.036(2) 0.0039(19) -0.0015(19) 0.0096(19)
C9B 0.020(2) 0.038(2) 0.036(2) 0.0056(19) -0.0006(18) 0.0112(19)
C10B 0.023(3) 0.039(2) 0.035(2) 0.0026(19) 0.0007(19) 0.0067(19)
C11B 0.025(3) 0.040(3) 0.037(2) 0.003(2) -0.0007(19) 0.010(2)
C12B 0.032(3) 0.033(2) 0.036(2) -0.001(2) -0.003(2) 0.012(2)
C13B 0.044(3) 0.039(3) 0.045(3) -0.002(2) -0.007(2) 0.016(2)
C14B 0.040(3) 0.035(2) 0.051(3) 0.002(2) -0.010(2) 0.007(2)
C15B 0.034(4) 0.044(3) 0.077(4) 0.005(3) -0.008(3) 0.002(2)
C16B 0.032(3) 0.033(2) 0.037(2) 0.0032(19) -0.001(2) 0.009(2)
C17B 0.023(3) 0.050(3) 0.042(3) 0.012(2) 0.005(2) 0.015(2)
C18B 0.069(5) 0.044(3) 0.049(3) -0.005(3) 0.007(3) 0.012(3)
C19B 0.036(4) 0.044(3) 0.083(4) 0.009(3) 0.020(3) 0.021(3)
C20B 0.029(3) 0.051(3) 0.051(3) -0.001(2) -0.010(2) -0.001(2)
O1A 0.058(3) 0.043(2) 0.105(4) 0.011(2) 0.034(3) 0.018(2)
O2A 0.096(5) 0.078(4) 0.064(3) -0.001(3) 0.036(3) -0.031(3)
O3A 0.090(4) 0.048(2) 0.046(2) 0.0168(19) -0.009(2) -0.021(2)
O4A 0.047(3) 0.0336(19) 0.057(2) 0.0032(16) -0.0157(19) 0.0008(17)
O5A 0.046(3) 0.040(2) 0.050(2) 0.0060(16) -0.0124(18) 0.0071(17)
C1A 0.052(4) 0.058(4) 0.052(3) -0.004(3) 0.012(3) 0.006(3)
C2A 0.070(5) 0.069(4) 0.059(4) -0.007(3) 0.014(4) 0.025(4)
C3A 0.072(5) 0.039(3) 0.066(4) 0.002(3) 0.001(3) 0.017(3)
C4A 0.049(4) 0.039(3) 0.063(3) 0.010(3) 0.008(3) 0.012(3)
C5A 0.033(3) 0.038(3) 0.047(3) 0.007(2) 0.004(2) 0.010(2)
C6A 0.059(4) 0.041(3) 0.055(3) 0.015(2) 0.027(3) 0.016(3)
C7A 0.035(3) 0.039(3) 0.056(3) 0.004(2) 0.008(2) 0.008(2)
C8A 0.036(3) 0.037(3) 0.033(2) 0.005(2) -0.011(2) -0.004(2)
C9A 0.035(3) 0.047(3) 0.030(2) 0.003(2) -0.003(2) -0.005(2)
C10A 0.028(3) 0.046(3) 0.039(3) -0.001(2) -0.003(2) 0.002(2)
C11A 0.061(4) 0.040(3) 0.049(3) 0.010(2) -0.023(3) -0.005(3)
C12A 0.057(4) 0.031(3) 0.061(3) 0.008(2) -0.031(3) -0.003(3)
C13A 0.154(11) 0.038(4) 0.110(7) 0.019(4) -0.090(8) -0.012(5)
C14A 0.076(6) 0.040(3) 0.124(7) -0.007(4) -0.062(6) 0.021(4)
C15A 0.085(8) 0.074(6) 0.180(12) -0.034(7) -0.085(8) 0.043(6)
C16A 0.039(3) 0.033(2) 0.043(3) 0.008(2) -0.010(2) 0.000(2)
C17A 0.065(4) 0.049(3) 0.039(3) 0.005(2) 0.000(3) -0.018(3)
C18A 0.077(5) 0.051(3) 0.062(4) 0.017(3) 0.006(4) 0.024(3)
C19A 0.069(5) 0.042(3) 0.108(6) 0.029(4) 0.019(5) 0.009(3)
C20A 0.038(4) 0.065(4) 0.068(4) 0.002(3) -0.012(3) 0.010(3)
O1 0.056(3) 0.046(2) 0.048(2) 0.0136(18) 0.0075(19) 0.0104(19)
O2 0.0222(19) 0.057(2) 0.0435(19) 0.0170(17) 0.0011(14) 0.0097(15)
O3 0.0217(18) 0.0400(18) 0.0387(17) 0.0056(14) 0.0033(14) 0.0053(14)
O4 0.028(2) 0.0422(19) 0.051(2) 0.0065(16) 0.0010(16) 0.0053(15)
O5 0.037(2) 0.042(2) 0.077(3) 0.007(2) 0.002(2) -0.0040(17)
C1 0.045(4) 0.042(3) 0.053(3) 0.014(2) 0.003(3) 0.004(2)
C2 0.070(5) 0.036(3) 0.071(4) 0.015(3) 0.006(4) 0.004(3)
C3 0.072(5) 0.034(3) 0.070(4) -0.004(3) -0.004(4) 0.010(3)
C4 0.058(4) 0.044(3) 0.048(3) -0.005(3) 0.003(3) 0.016(3)
C5 0.032(3) 0.037(2) 0.039(3) 0.003(2) -0.001(2) 0.008(2)
C6 0.039(3) 0.045(3) 0.038(3) 0.003(2) 0.007(2) 0.011(2)
C7 0.028(3) 0.035(2) 0.040(2) 0.008(2) -0.001(2) 0.005(2)
C8 0.020(3) 0.032(2) 0.040(2) 0.0018(19) -0.0016(19) 0.0021(18)
C9 0.017(2) 0.035(2) 0.040(2) 0.0054(19) -0.0053(19) 0.0008(18)
C10 0.024(3) 0.032(2) 0.040(2) 0.0051(19) -0.0016(19) 0.0038(19)
C11 0.020(3) 0.037(2) 0.039(2) 0.006(2) 0.0017(19) 0.0029(19)
C12 0.024(3) 0.035(2) 0.045(3) 0.003(2) 0.004(2) 0.007(2)
C13 0.029(3) 0.040(3) 0.069(4) 0.005(3) 0.009(3) 0.011(2)
C14 0.039(3) 0.036(3) 0.070(4) 0.015(3) 0.007(3) 0.013(2)
C15 0.053(4) 0.059(4) 0.076(4) 0.029(3) -0.005(3) 0.013(3)
C16 0.029(3) 0.033(2) 0.040(2) 0.0029(19) 0.006(2) 0.004(2)
C17 0.014(2) 0.041(2) 0.037(2) 0.008(2) -0.0016(18) 0.0041(18)
C18 0.063(5) 0.055(4) 0.082(5) 0.006(3) 0.020(4) 0.032(3)
C19 0.097(7) 0.054(4) 0.049(4) -0.006(3) -0.008(4) 0.017(4)
C20 0.023(3) 0.048(3) 0.046(3) 0.006(2) -0.007(2) 0.010(2)
O1C 0.046(3) 0.044(2) 0.048(2) 0.0030(17) 0.0116(18) 0.0163(18)
O2C 0.029(2) 0.060(2) 0.0404(19) 0.0045(17) 0.0036(16) 0.0018(17)
O3C 0.028(2) 0.045(2) 0.049(2) 0.0129(16) 0.0071(16) 0.0033(15)
O4C 0.028(2) 0.0335(18) 0.058(2) 0.0043(15) -0.0038(16) 0.0060(14)
O5C 0.040(3) 0.040(2) 0.076(3) 0.0058(19) -0.005(2) 0.0171(18)
C1C 0.025(3) 0.042(3) 0.059(3) 0.004(2) 0.012(2) 0.008(2)
C2C 0.032(3) 0.038(3) 0.086(4) -0.008(3) 0.015(3) 0.013(2)
C3C 0.031(3) 0.035(3) 0.094(5) 0.017(3) 0.004(3) 0.012(2)
C4C 0.032(3) 0.036(3) 0.071(4) 0.017(3) 0.007(3) 0.009(2)
C5C 0.020(3) 0.031(2) 0.053(3) 0.008(2) 0.002(2) 0.0052(18)
C6C 0.026(3) 0.041(3) 0.043(3) 0.008(2) 0.003(2) 0.006(2)
C7C 0.025(3) 0.039(3) 0.042(3) 0.006(2) 0.002(2) 0.012(2)
C8C 0.025(3) 0.034(2) 0.043(3) 0.0088(19) 0.0009(19) 0.0077(19)
C9C 0.016(2) 0.039(3) 0.042(2) 0.006(2) -0.0009(18) 0.0065(19)
C10C 0.017(3) 0.034(2) 0.047(3) 0.000(2) 0.002(2) 0.0051(19)
C11C 0.027(3) 0.032(2) 0.048(3) 0.004(2) -0.002(2) 0.005(2)
C12C 0.032(3) 0.032(2) 0.049(3) 0.006(2) 0.002(2) 0.005(2)
C13C 0.041(4) 0.036(3) 0.070(4) 0.014(3) -0.004(3) 0.003(2)
C14C 0.041(3) 0.026(2) 0.063(3) 0.000(2) -0.007(3) 0.006(2)
C15C 0.063(5) 0.043(3) 0.057(3) -0.002(3) -0.008(3) 0.006(3)
C16C 0.031(3) 0.031(2) 0.048(3) 0.004(2) 0.005(2) 0.010(2)
C17C 0.021(3) 0.042(3) 0.045(3) 0.009(2) -0.001(2) 0.004(2)
C18C 0.037(4) 0.038(3) 0.092(5) 0.017(3) 0.011(3) 0.001(2)
C19C 0.056(4) 0.056(4) 0.084(5) 0.035(4) 0.002(4) 0.015(3)
C20C 0.027(3) 0.042(3) 0.045(3) 0.001(2) 0.004(2) 0.005(2)

loop_
_atom_type_symbol
_atom_type_description
_atom_type_scat_dispersion_real
_atom_type_scat_dispersion_imag
_atom_type_scat_source
C C 0.0181 0.0091 'International Tables Vol C Tables 4.2.6.8 and 6.1.1.4'
H H 0.0000 0.0000 'International Tables Vol C Tables 4.2.6.8 and 6.1.1.4'
O O 0.0492 0.0322 'International Tables Vol C Tables 4.2.6.8 and 6.1.1.4'

loop_
_geom_angle_atom_site_label_1
_geom_angle_atom_site_label_2
_geom_angle_atom_site_label_3
_geom_angle
C17B O3B C11B 109.7(4)
C16B O5B H5B 109.5
H1BA C1B H1BB 107.9
C2B C1B H1BA 109.2
C2B C1B H1BB 109.2
C2B C1B C10B 112.1(5)
C10B C1B H1BA 109.2
C10B C1B H1BB 109.2
C1B C2B H2BA 109.4
C1B C2B H2BB 109.4
C1B C2B C3B 111.0(5)
H2BA C2B H2BB 108.0
C3B C2B H2BA 109.4
C3B C2B H2BB 109.4
C2B C3B H3BA 108.8
C2B C3B H3BB 108.8
C2B C3B C4B 114.0(5)
H3BA C3B H3BB 107.7
C4B C3B H3BA 108.8
C4B C3B H3BB 108.8
C3B C4B C19B 106.5(5)
C5B C4B C3B 109.0(4)
C5B C4B C19B 107.8(4)
C18B C4B C3B 110.1(5)
C18B C4B C5B 114.6(5)
C18B C4B C19B 108.5(5)
C4B C5B H5BA 104.9
C4B C5B C10B 115.5(4)
C6B C5B C4B 114.8(4)
C6B C5B H5BA 104.9
C6B C5B C10B 110.5(4)
C10B C5B H5BA 104.9
C5B C6B H6BA 109.0
C5B C6B H6BB 109.0
H6BA C6B H6BB 107.8
C7B C6B C5B 113.0(4)
C7B C6B H6BA 109.0
C7B C6B H6BB 109.0
O1B C7B C6B 122.9(5)
O1B C7B C8B 122.0(5)
C8B C7B C6B 115.0(4)
C7B C8B C11B 128.0(5)
C9B C8B C7B 122.4(5)
C9B C8B C11B 109.6(4)
C8B C9B C10B 126.3(4)
C8B C9B C17B 108.2(4)
C17B C9B C10B 125.4(4)
C1B C10B C5B 109.0(4)
C1B C10B C20B 110.5(5)
C9B C10B C1B 111.5(4)
C9B C10B C5B 104.0(4)
C9B C10B C20B 105.7(4)
C20B C10B C5B 115.9(4)
O3B C11B C8B 103.9(4)
O3B C11B H11B 107.9
O3B C11B C12B 107.6(4)
C8B C11B H11B 107.9
C8B C11B C12B 121.0(4)
C12B C11B H11B 107.9
C11B C12B C13B 116.6(4)
C11B C12B C14B 121.0(5)
C13B C12B C14B 57.2(4)
C16B C12B C11B 116.7(4)
C16B C12B C13B 115.8(4)
C16B C12B C14B 116.1(4)
C12B C13B H13A 117.6
C12B C13B H13B 117.6
H13A C13B H13B 114.7
C14B C13B C12B 61.8(4)
C14B C13B H13A 117.6
C14B C13B H13B 117.6
C12B C14B H14B 113.8
C13B C14B C12B 61.0(4)
C13B C14B H14B 113.8
C13B C14B C15B 122.4(5)
C15B C14B C12B 122.1(5)
C15B C14B H14B 113.8
C14B C15B H15A 109.5
C14B C15B H15B 109.5
C14B C15B H15C 109.5
H15A C15B H15B 109.5
H15A C15B H15C 109.5
H15B C15B H15C 109.5
O4B C16B O5B 123.9(5)
O4B C16B C12B 119.7(5)
O5B C16B C12B 116.4(5)
O2B C17B O3B 121.3(5)
O2B C17B C9B 130.6(5)
O3B C17B C9B 108.2(4)
C4B C18B H18A 109.5
C4B C18B H18B 109.5
C4B C18B H18C 109.5
H18A C18B H18B 109.5
H18A C18B H18C 109.5
H18B C18B H18C 109.5
C4B C19B H19A 109.5
C4B C19B H19B 109.5
C4B C19B H19C 109.5
H19A C19B H19B 109.5
H19A C19B H19C 109.5
H19B C19B H19C 109.5
C10B C20B H20A 109.5
C10B C20B H20B 109.5
C10B C20B H20C 109.5
H20A C20B H20B 109.5
H20A C20B H20C 109.5
H20B C20B H20C 109.5
C17A O3A C11A 109.5(4)
C16A O5A H5A 109.5
H1AA C1A H1AB 107.8
C2A C1A H1AA 108.9
C2A C1A H1AB 108.9
C2A C1A C10A 113.2(6)
C10A C1A H1AA 108.9
C10A C1A H1AB 108.9
C1A C2A H2AA 109.2
C1A C2A H2AB 109.2
C1A C2A C3A 111.9(6)
H2AA C2A H2AB 107.9
C3A C2A H2AA 109.2
C3A C2A H2AB 109.2
C2A C3A H3AA 108.7
C2A C3A H3AB 108.7
C2A C3A C4A 114.2(6)
H3AA C3A H3AB 107.6
C4A C3A H3AA 108.7
C4A C3A H3AB 108.7
C3A C4A C5A 107.6(5)
C3A C4A C18A 111.6(6)
C3A C4A C19A 107.4(6)
C18A C4A C5A 113.6(5)
C18A C4A C19A 108.3(6)
C19A C4A C5A 108.2(5)
C4A C5A H5AA 104.8
C4A C5A C10A 115.6(5)
C6A C5A C4A 113.9(5)
C6A C5A H5AA 104.8
C6A C5A C10A 111.6(5)
C10A C5A H5AA 104.8
C5A C6A H6AA 109.1
C5A C6A H6AB 109.1
H6AA C6A H6AB 107.8
C7A C6A C5A 112.7(5)
C7A C6A H6AA 109.1
C7A C6A H6AB 109.1
O1A C7A C6A 123.2(6)
O1A C7A C8A 122.4(6)
C8A C7A C6A 114.3(5)
C7A C8A C11A 127.0(6)
C9A C8A C7A 122.8(5)
C9A C8A C11A 110.3(5)
C8A C9A C10A 126.6(5)
C8A C9A C17A 107.5(5)
C17A C9A C10A 125.6(5)
C1A C10A C5A 107.7(5)
C9A C10A C1A 112.5(5)
C9A C10A C5A 104.9(4)
C9A C10A C20A 106.1(5)
C20A C10A C1A 109.6(5)
C20A C10A C5A 116.1(5)
O3A C11A C8A 103.1(5)
O3A C11A H11A 108.1
O3A C11A C12A 107.3(5)
C8A C11A H11A 108.1
C8A C11A C12A 121.5(5)
C12A C11A H11A 108.1
C11A C12A C13A 115.0(6)
C11A C12A C14A 119.8(6)
C14A C12A C13A 56.9(7)
C16A C12A C11A 120.0(5)
C16A C12A C13A 113.9(5)
C16A C12A C14A 115.0(6)
C12A C13A H13C 117.7
C12A C13A H13D 117.7
H13C C13A H13D 114.8
C14A C13A C12A 60.9(6)
C14A C13A H13C 117.7
C14A C13A H13D 117.7
C12A C14A H14A 113.3
C12A C14A C15A 122.5(6)
C13A C14A C12A 62.2(7)
C13A C14A H14A 113.3
C13A C14A C15A 123.1(10)
C15A C14A H14A 113.3
C14A C15A H15D 109.5
C14A C15A H15E 109.5
C14A C15A H15F 109.5
H15D C15A H15E 109.5
H15D C15A H15F 109.5
H15E C15A H15F 109.5
O4A C16A O5A 123.1(5)
O4A C16A C12A 120.6(5)
O5A C16A C12A 116.3(5)
O2A C17A O3A 122.1(6)
O2A C17A C9A 129.0(7)
O3A C17A C9A 108.9(6)
C4A C18A H18D 109.5
C4A C18A H18E 109.5
C4A C18A H18F 109.5
H18D C18A H18E 109.5
H18D C18A H18F 109.5
H18E C18A H18F 109.5
C4A C19A H19D 109.5
C4A C19A H19E 109.5
C4A C19A H19F 109.5
H19D C19A H19E 109.5
H19D C19A H19F 109.5
H19E C19A H19F 109.5
C10A C20A H20D 109.5
C10A C20A H20E 109.5
C10A C20A H20F 109.5
H20D C20A H20E 109.5
H20D C20A H20F 109.5
H20E C20A H20F 109.5
C17 O3 C11 110.6(4)
C16 O5 H5 109.5
H1A C1 H1B 108.1
C2 C1 H1A 109.5
C2 C1 H1B 109.5
C2 C1 C10 110.8(5)
C10 C1 H1A 109.5
C10 C1 H1B 109.5
C1 C2 H2A 109.6
C1 C2 H2B 109.6
C1 C2 C3 110.3(6)
H2A C2 H2B 108.1
C3 C2 H2A 109.6
C3 C2 H2B 109.6
C2 C3 H3A 108.7
C2 C3 H3B 108.7
C2 C3 C4 114.1(6)
H3A C3 H3B 107.6
C4 C3 H3A 108.7
C4 C3 H3B 108.7
C3 C4 C5 107.9(5)
C18 C4 C3 110.7(6)
C18 C4 C5 114.5(6)
C19 C4 C3 106.4(6)
C19 C4 C5 108.8(5)
C19 C4 C18 108.2(6)
C4 C5 H5C 104.6
C4 C5 C10 116.2(4)
C6 C5 C4 114.3(5)
C6 C5 H5C 104.6
C6 C5 C10 111.0(4)
C10 C5 H5C 104.6
C5 C6 H6A 108.9
C5 C6 H6B 108.9
H6A C6 H6B 107.8
C7 C6 C5 113.2(4)
C7 C6 H6A 108.9
C7 C6 H6B 108.9
O1 C7 C6 123.7(5)
O1 C7 C8 121.9(5)
C8 C7 C6 114.4(4)
C7 C8 C11 126.4(4)
C9 C8 C7 122.5(5)
C9 C8 C11 111.1(4)
C8 C9 C10 126.6(5)
C8 C9 C17 107.4(4)
C17 C9 C10 125.9(4)
C1 C10 C5 109.0(4)
C9 C10 C1 110.9(4)
C9 C10 C5 104.8(4)
C9 C10 C20 106.6(4)
C20 C10 C1 110.2(4)
C20 C10 C5 115.2(4)
O3 C11 C8 102.4(4)
O3 C11 H11 108.3
O3 C11 C12 109.9(4)
C8 C11 H11 108.3
C12 C11 C8 119.3(4)
C12 C11 H11 108.3
C11 C12 C13 117.1(5)
C11 C12 C14 119.3(5)
C13 C12 C14 57.9(4)
C16 C12 C11 118.4(4)
C16 C12 C13 112.9(5)
C16 C12 C14 116.6(5)
C12 C13 H13E 117.7
C12 C13 H13F 117.7
H13E C13 H13F 114.8
C14 C13 C12 61.1(4)
C14 C13 H13E 117.7
C14 C13 H13F 117.7
C12 C14 H14 114.6
C13 C14 C12 61.0(4)
C13 C14 H14 114.6
C13 C14 C15 119.4(6)
C15 C14 C12 122.1(5)
C15 C14 H14 114.6
C14 C15 H15G 109.5
C14 C15 H15H 109.5
C14 C15 H15I 109.5
H15G C15 H15H 109.5
H15G C15 H15I 109.5
H15H C15 H15I 109.5
O4 C16 O5 123.7(6)
O4 C16 C12 118.1(5)
O5 C16 C12 118.2(5)
O2 C17 O3 121.6(4)
O2 C17 C9 130.1(5)
O3 C17 C9 108.3(4)
C4 C18 H18G 109.5
C4 C18 H18H 109.5
C4 C18 H18I 109.5
H18G C18 H18H 109.5
H18G C18 H18I 109.5
H18H C18 H18I 109.5
C4 C19 H19G 109.5
C4 C19 H19H 109.5
C4 C19 H19I 109.5
H19G C19 H19H 109.5
H19G C19 H19I 109.5
H19H C19 H19I 109.5
C10 C20 H20G 109.5
C10 C20 H20H 109.5
C10 C20 H20I 109.5
H20G C20 H20H 109.5
H20G C20 H20I 109.5
H20H C20 H20I 109.5
C17C O3C C11C 110.2(4)
C16C O5C H5CA 109.5
H1CA C1C H1CB 107.9
C2C C1C H1CA 109.2
C2C C1C H1CB 109.2
C2C C1C C10C 111.9(5)
C10C C1C H1CA 109.2
C10C C1C H1CB 109.2
C1C C2C H2CA 109.3
C1C C2C H2CB 109.3
C1C C2C C3C 111.4(5)
H2CA C2C H2CB 108.0
C3C C2C H2CA 109.3
C3C C2C H2CB 109.3
C2C C3C H3CA 108.7
C2C C3C H3CB 108.7
C2C C3C C4C 114.1(5)
H3CA C3C H3CB 107.6
C4C C3C H3CA 108.7
C4C C3C H3CB 108.7
C3C C4C C5C 107.7(4)
C18C C4C C3C 111.2(5)
C18C C4C C5C 113.7(5)
C18C C4C C19C 108.1(5)
C19C C4C C3C 106.8(5)
C19C C4C C5C 109.1(5)
C4C C5C H5CB 104.5
C6C C5C C4C 113.8(4)
C6C C5C H5CB 104.5
C6C C5C C10C 112.3(4)
C10C C5C C4C 115.8(4)
C10C C5C H5CB 104.5
C5C C6C H6CA 109.0
C5C C6C H6CB 109.0
H6CA C6C H6CB 107.8
C7C C6C C5C 112.9(4)
C7C C6C H6CA 109.0
C7C C6C H6CB 109.0
O1C C7C C6C 124.3(5)
O1C C7C C8C 121.1(5)
C8C C7C C6C 114.6(4)
C7C C8C C11C 126.4(5)
C9C C8C C7C 123.0(5)
C9C C8C C11C 110.5(5)
C8C C9C C10C 125.8(5)
C8C C9C C17C 107.5(4)
C17C C9C C10C 126.6(4)
C1C C10C C5C 108.5(4)
C1C C10C C20C 110.5(4)
C9C C10C C1C 110.7(4)
C9C C10C C5C 105.3(4)
C9C C10C C20C 105.6(4)
C20C C10C C5C 116.1(4)
O3C C11C C8C 102.9(4)
O3C C11C H11C 108.0
O3C C11C C12C 108.5(4)
C8C C11C H11C 108.0
C12C C11C C8C 120.7(5)
C12C C11C H11C 108.0
C11C C12C C13C 114.9(5)
C11C C12C C14C 119.5(5)
C13C C12C C14C 56.8(4)
C16C C12C C11C 119.1(4)
C16C C12C C13C 115.8(5)
C16C C12C C14C 115.6(5)
C12C C13C H13G 117.6
C12C C13C H13H 117.6
H13G C13C H13H 114.7
C14C C13C C12C 62.0(4)
C14C C13C H13G 117.6
C14C C13C H13H 117.6
C12C C14C H14C 113.7
C13C C14C C12C 61.2(4)
C13C C14C H14C 113.7
C13C C14C C15C 122.3(6)
C15C C14C C12C 122.6(5)
C15C C14C H14C 113.7
C14C C15C H15J 109.5
C14C C15C H15K 109.5
C14C C15C H15L 109.5
H15J C15C H15K 109.5
H15J C15C H15L 109.5
H15K C15C H15L 109.5
O4C C16C O5C 122.2(5)
O4C C16C C12C 120.9(5)
O5C C16C C12C 116.9(5)
O2C C17C O3C 120.5(5)
O2C C17C C9C 131.0(5)
O3C C17C C9C 108.5(4)
C4C C18C H18J 109.5
C4C C18C H18K 109.5
C4C C18C H18L 109.5
H18J C18C H18K 109.5
H18J C18C H18L 109.5
H18K C18C H18L 109.5
C4C C19C H19J 109.5
C4C C19C H19K 109.5
C4C C19C H19L 109.5
H19J C19C H19K 109.5
H19J C19C H19L 109.5
H19K C19C H19L 109.5
C10C C20C H20J 109.5
C10C C20C H20K 109.5
C10C C20C H20L 109.5
H20J C20C H20K 109.5
H20J C20C H20L 109.5
H20K C20C H20L 109.5

loop_
_geom_bond_atom_site_label_1
_geom_bond_atom_site_label_2
_geom_bond_distance
O1B C7B 1.212(7)
O2B C17B 1.203(7)
O3B C11B 1.451(6)
O3B C17B 1.364(7)
O4B C16B 1.248(7)
O5B H5B 0.8400
O5B C16B 1.288(7)
C1B H1BA 0.9900
C1B H1BB 0.9900
C1B C2B 1.514(8)
C1B C10B 1.532(7)
C2B H2BA 0.9900
C2B H2BB 0.9900
C2B C3B 1.515(9)
C3B H3BA 0.9900
C3B H3BB 0.9900
C3B C4B 1.542(8)
C4B C5B 1.540(7)
C4B C18B 1.526(8)
C4B C19B 1.553(8)
C5B H5BA 1.0000
C5B C6B 1.538(7)
C5B C10B 1.567(6)
C6B H6BA 0.9900
C6B H6BB 0.9900
C6B C7B 1.517(7)
C7B C8B 1.463(7)
C8B C9B 1.334(7)
C8B C11B 1.497(7)
C9B C10B 1.514(7)
C9B C17B 1.476(7)
C10B C20B 1.537(7)
C11B H11B 1.0000
C11B C12B 1.506(7)
C12B C13B 1.524(7)
C12B C14B 1.537(8)
C12B C16B 1.479(7)
C13B H13A 0.9900
C13B H13B 0.9900
C13B C14B 1.466(9)
C14B H14B 1.0000
C14B C15B 1.512(9)
C15B H15A 0.9800
C15B H15B 0.9800
C15B H15C 0.9800
C18B H18A 0.9800
C18B H18B 0.9800
C18B H18C 0.9800
C19B H19A 0.9800
C19B H19B 0.9800
C19B H19C 0.9800
C20B H20A 0.9800
C20B H20B 0.9800
C20B H20C 0.9800
O1A C7A 1.205(8)
O2A C17A 1.210(10)
O3A C11A 1.459(9)
O3A C17A 1.353(9)
O4A C16A 1.238(7)
O5A H5A 0.8400
O5A C16A 1.295(7)
C1A H1AA 0.9900
C1A H1AB 0.9900
C1A C2A 1.489(11)
C1A C10A 1.538(8)
C2A H2AA 0.9900
C2A H2AB 0.9900
C2A C3A 1.530(12)
C3A H3AA 0.9900
C3A H3AB 0.9900
C3A C4A 1.536(9)
C4A C5A 1.550(7)
C4A C18A 1.543(10)
C4A C19A 1.548(10)
C5A H5AA 1.0000
C5A C6A 1.530(8)
C5A C10A 1.559(8)
C6A H6AA 0.9900
C6A H6AB 0.9900
C6A C7A 1.499(8)
C7A C8A 1.471(8)
C8A C9A 1.325(8)
C8A C11A 1.497(7)
C9A C10A 1.508(8)
C9A C17A 1.476(8)
C10A C20A 1.539(9)
C11A H11A 1.0000
C11A C12A 1.505(8)
C12A C13A 1.522(9)
C12A C14A 1.504(12)
C12A C16A 1.468(8)
C13A H13C 0.9900
C13A H13D 0.9900
C13A C14A 1.442(18)
C14A H14A 1.0000
C14A C15A 1.534(14)
C15A H15D 0.9800
C15A H15E 0.9800
C15A H15F 0.9800
C18A H18D 0.9800
C18A H18E 0.9800
C18A H18F 0.9800
C19A H19D 0.9800
C19A H19E 0.9800
C19A H19F 0.9800
C20A H20D 0.9800
C20A H20E 0.9800
C20A H20F 0.9800
O1 C7 1.207(7)
O2 C17 1.207(6)
O3 C11 1.456(6)
O3 C17 1.345(6)
O4 C16 1.268(7)
O5 H5 0.8400
O5 C16 1.270(7)
C1 H1A 0.9900
C1 H1B 0.9900
C1 C2 1.524(9)
C1 C10 1.551(7)
C2 H2A 0.9900
C2 H2B 0.9900
C2 C3 1.537(11)
C3 H3A 0.9900
C3 H3B 0.9900
C3 C4 1.540(10)
C4 C5 1.549(7)
C4 C18 1.537(11)
C4 C19 1.539(9)
C5 H5C 1.0000
C5 C6 1.545(7)
C5 C10 1.553(7)
C6 H6A 0.9900
C6 H6B 0.9900
C6 C7 1.503(7)
C7 C8 1.491(7)
C8 C9 1.312(7)
C8 C11 1.508(7)
C9 C10 1.514(7)
C9 C17 1.495(7)
C10 C20 1.543(7)
C11 H11 1.0000
C11 C12 1.499(7)
C12 C13 1.533(7)
C12 C14 1.533(8)
C12 C16 1.478(8)
C13 H13E 0.9900
C13 H13F 0.9900
C13 C14 1.485(9)
C14 H14 1.0000
C14 C15 1.512(10)
C15 H15G 0.9800
C15 H15H 0.9800
C15 H15I 0.9800
C18 H18G 0.9800
C18 H18H 0.9800
C18 H18I 0.9800
C19 H19G 0.9800
C19 H19H 0.9800
C19 H19I 0.9800
C20 H20G 0.9800
C20 H20H 0.9800
C20 H20I 0.9800
O1C C7C 1.209(7)
O2C C17C 1.198(7)
O3C C11C 1.462(6)
O3C C17C 1.356(6)
O4C C16C 1.254(7)
O5C H5CA 0.8400
O5C C16C 1.290(7)
C1C H1CA 0.9900
C1C H1CB 0.9900
C1C C2C 1.518(9)
C1C C10C 1.536(7)
C2C H2CA 0.9900
C2C H2CB 0.9900
C2C C3C 1.523(11)
C3C H3CA 0.9900
C3C H3CB 0.9900
C3C C4C 1.543(8)
C4C C5C 1.552(7)
C4C C18C 1.538(9)
C4C C19C 1.538(10)
C5C H5CB 1.0000
C5C C6C 1.535(7)
C5C C10C 1.553(8)
C6C H6CA 0.9900
C6C H6CB 0.9900
C6C C7C 1.507(7)
C7C C8C 1.484(7)
C8C C9C 1.331(7)
C8C C11C 1.504(7)
C9C C10C 1.512(7)
C9C C17C 1.488(7)
C10C C20C 1.549(8)
C11C H11C 1.0000
C11C C12C 1.499(7)
C12C C13C 1.525(7)
C12C C14C 1.537(7)
C12C C16C 1.463(8)
C13C H13G 0.9900
C13C H13H 0.9900
C13C C14C 1.457(10)
C14C H14C 1.0000
C14C C15C 1.504(9)
C15C H15J 0.9800
C15C H15K 0.9800
C15C H15L 0.9800
C18C H18J 0.9800
C18C H18K 0.9800
C18C H18L 0.9800
C19C H19J 0.9800
C19C H19K 0.9800
C19C H19L 0.9800
C20C H20J 0.9800
C20C H20K 0.9800
C20C H20L 0.9800

loop_
_geom_hbond_atom_site_label_D
_geom_hbond_atom_site_label_H
_geom_hbond_atom_site_label_A
_geom_hbond_distance_DH
_geom_hbond_distance_HA
_geom_hbond_distance_DA
_geom_hbond_angle_DHA
O5B H5B O4A 0.84 1.77 2.601(6) 168.5

loop_
_geom_torsion_atom_site_label_1
_geom_torsion_atom_site_label_2
_geom_torsion_atom_site_label_3
_geom_torsion_atom_site_label_4
_geom_torsion
O1B C7B C8B C9B -172.2(6)
O1B C7B C8B C11B 11.1(9)
O3B C11B C12B C13B -72.7(6)
O3B C11B C12B C14B -138.8(5)
O3B C11B C12B C16B 70.0(6)
C1B C2B C3B C4B 56.7(7)
C2B C1B C10B C5B 54.8(6)
C2B C1B C10B C9B 169.0(5)
C2B C1B C10B C20B -73.6(6)
C2B C3B C4B C5B -51.4(6)
C2B C3B C4B C18B 75.2(6)
C2B C3B C4B C19B -167.4(5)
C3B C4B C5B C6B -179.9(5)
C3B C4B C5B C10B 49.8(6)
C4B C5B C6B C7B 169.9(4)
C4B C5B C10B C1B -52.1(6)
C4B C5B C10B C9B -171.2(4)
C4B C5B C10B C20B 73.2(6)
C5B C6B C7B O1B -158.4(6)
C5B C6B C7B C8B 24.7(6)
C6B C5B C10B C1B 175.5(4)
C6B C5B C10B C9B 56.4(5)
C6B C5B C10B C20B -59.1(6)
C6B C7B C8B C9B 4.7(7)
C6B C7B C8B C11B -172.0(5)
C7B C8B C9B C10B -0.7(8)
C7B C8B C9B C17B 176.3(4)
C7B C8B C11B O3B -176.5(5)
C7B C8B C11B C12B -55.7(7)
C8B C9B C10B C1B -147.4(5)
C8B C9B C10B C5B -30.1(6)
C8B C9B C10B C20B 92.5(6)
C8B C9B C17B O2B -176.0(6)
C8B C9B C17B O3B 4.0(6)
C8B C11B C12B C13B 168.4(5)
C8B C11B C12B C14B 102.3(6)
C8B C11B C12B C16B -48.9(7)
C9B C8B C11B O3B 6.6(5)
C9B C8B C11B C12B 127.3(5)
C10B C1B C2B C3B -58.3(7)
C10B C5B C6B C7B -57.4(6)
C10B C9B C17B O2B 1.0(9)
C10B C9B C17B O3B -179.0(4)
C11B O3B C17B O2B -179.7(5)
C11B O3B C17B C9B 0.3(6)
C11B C8B C9B C10B 176.5(4)
C11B C8B C9B C17B -6.5(6)
C11B C12B C13B C14B -111.3(5)
C11B C12B C14B C13B 103.5(5)
C11B C12B C14B C15B -8.5(8)
C11B C12B C16B O4B 11.6(7)
C11B C12B C16B O5B -167.7(5)
C12B C13B C14B C15B 111.6(6)
C13B C12B C14B C15B -112.0(7)
C13B C12B C16B O4B 154.7(5)
C13B C12B C16B O5B -24.6(7)
C14B C12B C16B O4B -141.0(5)
C14B C12B C16B O5B 39.7(7)
C16B C12B C13B C14B 105.6(5)
C16B C12B C14B C13B -105.1(5)
C16B C12B C14B C15B 142.9(6)
C17B O3B C11B C8B -4.0(5)
C17B O3B C11B C12B -133.3(4)
C17B C9B C10B C1B 36.1(7)
C17B C9B C10B C5B 153.4(5)
C17B C9B C10B C20B -84.0(6)
C18B C4B C5B C6B 56.2(7)
C18B C4B C5B C10B -74.2(6)
C19B C4B C5B C6B -64.7(6)
C19B C4B C5B C10B 164.9(5)
O1A C7A C8A C9A -176.3(6)
O1A C7A C8A C11A 2.2(10)
O3A C11A C12A C13A -73.8(9)
O3A C11A C12A C14A -138.5(7)
O3A C11A C12A C16A 68.2(7)
C1A C2A C3A C4A 54.7(9)
C2A C1A C10A C5A 54.7(7)
C2A C1A C10A C9A 169.8(6)
C2A C1A C10A C20A -72.5(8)
C2A C3A C4A C5A -51.4(8)
C2A C3A C4A C18A 73.9(8)
C2A C3A C4A C19A -167.6(7)
C3A C4A C5A C6A -175.6(6)
C3A C4A C5A C10A 53.2(7)
C4A C5A C6A C7A 168.0(5)
C4A C5A C10A C1A -54.9(7)
C4A C5A C10A C9A -175.0(5)
C4A C5A C10A C20A 68.3(7)
C5A C6A C7A O1A -152.8(7)
C5A C6A C7A C8A 29.3(8)
C6A C5A C10A C1A 172.8(5)
C6A C5A C10A C9A 52.8(6)
C6A C5A C10A C20A -64.0(7)
C6A C7A C8A C9A 1.6(8)
C6A C7A C8A C11A -180.0(5)
C7A C8A C9A C10A -3.7(9)
C7A C8A C9A C17A 170.1(5)
C7A C8A C11A O3A -170.3(5)
C7A C8A C11A C12A -50.3(9)
C8A C9A C10A C1A -140.5(6)
C8A C9A C10A C5A -23.7(7)
C8A C9A C10A C20A 99.8(7)
C8A C9A C17A O2A -172.6(7)
C8A C9A C17A O3A 5.7(7)
C8A C11A C12A C13A 168.2(8)
C8A C11A C12A C14A 103.4(8)
C8A C11A C12A C16A -49.9(10)
C9A C8A C11A O3A 8.3(6)
C9A C8A C11A C12A 128.4(7)
C10A C1A C2A C3A -55.9(8)
C10A C5A C6A C7A -58.9(7)
C10A C9A C17A O2A 1.3(10)
C10A C9A C17A O3A 179.6(5)
C11A O3A C17A O2A 178.2(6)
C11A O3A C17A C9A -0.3(6)
C11A C8A C9A C10A 177.6(5)
C11A C8A C9A C17A -8.6(6)
C11A C12A C13A C14A -110.5(8)
C11A C12A C14A C13A 102.1(7)
C11A C12A C14A C15A -11.2(15)
C11A C12A C16A O4A -168.6(6)
C11A C12A C16A O5A 10.9(9)
C12A C13A C14A C15A 112.4(8)
C13A C12A C14A C15A -113.3(13)
C13A C12A C16A O4A -26.2(11)
C13A C12A C16A O5A 153.2(8)
C14A C12A C16A O4A 36.9(9)
C14A C12A C16A O5A -143.6(7)
C16A C12A C13A C14A 105.2(7)
C16A C12A C14A C13A -103.3(6)
C16A C12A C14A C15A 143.4(11)
C17A O3A C11A C8A -4.5(6)
C17A O3A C11A C12A -134.0(5)
C17A C9A C10A C1A 46.8(7)
C17A C9A C10A C5A 163.6(5)
C17A C9A C10A C20A -73.0(7)
C18A C4A C5A C6A 60.4(7)
C18A C4A C5A C10A -70.8(7)
C19A C4A C5A C6A -59.9(8)
C19A C4A C5A C10A 168.9(6)
O1 C7 C8 C9 -176.4(5)
O1 C7 C8 C11 4.6(8)
O3 C11 C12 C13 -72.1(6)
O3 C11 C12 C14 -138.7(5)
O3 C11 C12 C16 68.7(6)
C1 C2 C3 C4 58.4(9)
C2 C1 C10 C5 55.8(7)
C2 C1 C10 C9 170.7(5)
C2 C1 C10 C20 -71.5(6)
C2 C3 C4 C5 -52.0(8)
C2 C3 C4 C18 74.1(8)
C2 C3 C4 C19 -168.7(7)
C3 C4 C5 C6 -178.0(5)
C3 C4 C5 C10 50.6(7)
C4 C5 C6 C7 168.9(5)
C4 C5 C10 C1 -53.4(6)
C4 C5 C10 C9 -172.2(5)
C4 C5 C10 C20 71.0(6)
C5 C6 C7 O1 -155.1(5)
C5 C6 C7 C8 26.5(7)
C6 C5 C10 C1 173.6(5)
C6 C5 C10 C9 54.8(5)
C6 C5 C10 C20 -62.0(6)
C6 C7 C8 C9 2.0(7)
C6 C7 C8 C11 -177.0(5)
C7 C8 C9 C10 0.2(8)
C7 C8 C9 C17 176.7(4)
C7 C8 C11 O3 -177.4(4)
C7 C8 C11 C12 -55.9(7)
C8 C9 C10 C1 -146.4(5)
C8 C9 C10 C5 -29.0(6)
C8 C9 C10 C20 93.6(6)
C8 C9 C17 O2 -178.0(5)
C8 C9 C17 O3 3.4(5)
C8 C11 C12 C13 170.2(5)
C8 C11 C12 C14 103.6(6)
C8 C11 C12 C16 -49.0(7)
C9 C8 C11 O3 3.5(5)
C9 C8 C11 C12 125.0(5)
C10 C1 C2 C3 -59.1(8)
C10 C5 C6 C7 -57.3(6)
C10 C9 C17 O2 -1.5(8)
C10 C9 C17 O3 179.8(4)
C11 O3 C17 O2 -179.8(4)
C11 O3 C17 C9 -1.1(5)
C11 C8 C9 C10 179.4(4)
C11 C8 C9 C17 -4.2(6)
C11 C12 C13 C14 -109.1(6)
C11 C12 C14 C13 105.4(5)
C11 C12 C14 C15 -2.9(8)
C11 C12 C16 O4 -5.0(7)
C11 C12 C16 O5 176.6(5)
C12 C13 C14 C15 112.6(6)
C13 C12 C14 C15 -108.3(7)
C13 C12 C16 O4 137.3(5)
C13 C12 C16 O5 -41.1(7)
C14 C12 C16 O4 -158.3(5)
C14 C12 C16 O5 23.2(7)
C16 C12 C13 C14 108.0(5)
C16 C12 C14 C13 -101.5(5)
C16 C12 C14 C15 150.2(6)
C17 O3 C11 C8 -1.3(5)
C17 O3 C11 C12 -129.0(4)
C17 C9 C10 C1 37.7(7)
C17 C9 C10 C5 155.2(5)
C17 C9 C10 C20 -82.2(6)
C18 C4 C5 C6 58.3(7)
C18 C4 C5 C10 -73.1(7)
C19 C4 C5 C6 -62.9(8)
C19 C4 C5 C10 165.7(6)
O1C C7C C8C C9C -178.2(5)
O1C C7C C8C C11C 4.0(8)
O3C C11C C12C C13C -67.0(6)
O3C C11C C12C C14C -131.5(5)
O3C C11C C12C C16C 76.7(6)
C1C C2C C3C C4C 56.1(7)
C2C C1C C10C C5C 55.3(6)
C2C C1C C10C C9C 170.4(5)
C2C C1C C10C C20C -73.0(7)
C2C C3C C4C C5C -51.5(7)
C2C C3C C4C C18C 73.7(7)
C2C C3C C4C C19C -168.6(5)
C3C C4C C5C C6C -175.5(5)
C3C C4C C5C C10C 52.1(6)
C4C C5C C6C C7C 169.3(5)
C4C C5C C10C C1C -54.8(6)
C4C C5C C10C C9C -173.3(4)
C4C C5C C10C C20C 70.3(6)
C5C C6C C7C O1C -153.4(5)
C5C C6C C7C C8C 26.5(7)
C6C C5C C10C C1C 172.1(4)
C6C C5C C10C C9C 53.6(5)
C6C C5C C10C C20C -62.8(6)
C6C C7C C8C C9C 1.8(8)
C6C C7C C8C C11C -175.9(5)
C7C C8C C9C C10C -1.0(8)
C7C C8C C9C C17C 176.0(5)
C7C C8C C11C O3C -176.6(5)
C7C C8C C11C C12C -55.6(8)
C8C C9C C10C C1C -143.7(5)
C8C C9C C10C C5C -26.6(7)
C8C C9C C10C C20C 96.7(6)
C8C C9C C17C O2C -175.9(6)
C8C C9C C17C O3C 4.3(6)
C8C C11C C12C C13C 174.7(5)
C8C C11C C12C C14C 110.2(6)
C8C C11C C12C C16C -41.6(7)
C9C C8C C11C O3C 5.4(6)
C9C C8C C11C C12C 126.4(5)
C10C C1C C2C C3C -57.3(7)
C10C C5C C6C C7C -56.7(6)
C10C C9C C17C O2C 1.0(9)
C10C C9C C17C O3C -178.8(5)
C11C O3C C17C O2C 179.4(5)
C11C O3C C17C C9C -0.8(6)
C11C C8C C9C C10C 177.1(5)
C11C C8C C9C C17C -6.0(6)
C11C C12C C13C C14C -110.1(6)
C11C C12C C14C C13C 102.0(6)
C11C C12C C14C C15C -9.8(9)
C11C C12C C16C O4C 6.1(8)
C11C C12C C16C O5C -172.1(5)
C12C C13C C14C C15C 112.3(6)
C13C C12C C14C C15C -111.8(7)
C13C C12C C16C O4C 149.5(5)
C13C C12C C16C O5C -28.7(7)
C14C C12C C16C O4C -146.8(5)
C14C C12C C16C O5C 35.0(7)
C16C C12C C13C C14C 104.9(6)
C16C C12C C14C C13C -105.2(6)
C16C C12C C14C C15C 143.0(6)
C17C O3C C11C C8C -2.6(5)
C17C O3C C11C C12C -131.5(4)
C17C C9C C10C C1C 40.0(7)
C17C C9C C10C C5C 157.0(5)
C17C C9C C10C C20C -79.6(6)
C18C C4C C5C C6C 60.8(7)
C18C C4C C5C C10C -71.6(6)
C19C C4C C5C C6C -59.9(6)
C19C C4C C5C C10C 167.7(5)
